data_4321832
loop_
_publ_author_name
'Robert P. Hammond'
'Michael Cavaluzzi'
'Robert C. Haushalter'
'Jon A. Zubieta'

_publ_contact_author
;
     Dr. J. Zubieta
     1-014 Centre for Science and Technology
     Syracuse University
     Syracuse, NY        13244-4100
;
_publ_contact_author_email jazubiet@syr.edu
_publ_contact_author_fax (315)443-4070
_publ_contact_author_phone (315)443-2547
_publ_section_title
;
 Investigations of the Copper Bromide-2,2'-Dipyridyl System: Hydrothermal
 Synthesis and Structural Characterization of Molecular Cu3Br4(C10H8N2)2,
 One-Dimensional CuBr2(C10H8N2), and Two-Dimensional
 [Cu2(OH)2(C10H8N2)2][Cu4Br6]
;
_journal_name_full 'Inorganic Chemistry'
_journal_page_first 1288
_journal_page_last 1292
_journal_paper_doi 10.1021/ic980997v
_journal_volume 38
_journal_year 1999
_chemical_compound_source
;
Hydrothermal reaction of copper (I) bromide, copper(II) bromide, and 
(2,2')-dipyridyl
;
_chemical_formula_sum 'C10 H9 Br3 Cu3 N2 O'
_chemical_formula_weight 603.54
_chemical_name_systematic
; 
 ? 
;
_space_group_IT_number 14
_symmetry_cell_setting monoclinic
_symmetry_space_group_name_Hall '-P 2yn'
_symmetry_space_group_name_H-M 'P 1 21/n 1'
_atom_sites_solution_hydrogens geom
_atom_sites_solution_primary direct
_atom_sites_solution_secondary difmap
_cell_angle_alpha 90.00
_cell_angle_beta 90.542(4)
_cell_angle_gamma 90.00
_cell_formula_units_Z 4
_cell_length_a 10.907(3)
_cell_length_b 6.0677(13)
_cell_length_c 21.620(5)
_cell_measurement_temperature 120(2)
_cell_volume 1430.8(6)
_computing_data_collection 'SMART (Siemens, 1995)'
_computing_structure_refinement 'SHELXL-96 (Sheldrick, 1996)'
_computing_structure_solution 'SHELXS-86 (Sheldrick, 1990)'
_diffrn_ambient_temperature 293(2)
_diffrn_measurement_device 'Siemens SMART System'
_diffrn_measurement_method q-2\q
_diffrn_radiation_monochromator graphite
_diffrn_radiation_source 'fine-focus sealed tube'
_diffrn_radiation_type MoK\a
_diffrn_radiation_wavelength 0.71073
_diffrn_reflns_av_R_equivalents 0.0359
_diffrn_reflns_av_sigmaI/netI 0.0522
_diffrn_reflns_limit_h_max 14
_diffrn_reflns_limit_h_min -14
_diffrn_reflns_limit_k_max 8
_diffrn_reflns_limit_k_min -6
_diffrn_reflns_limit_l_max 26
_diffrn_reflns_limit_l_min -28
_diffrn_reflns_number 8190
_diffrn_reflns_theta_max 28.27
_diffrn_reflns_theta_min 1.88
_exptl_absorpt_coefficient_mu 12.785
_exptl_absorpt_correction_T_max 1.000000
_exptl_absorpt_correction_T_min 0.589018
_exptl_absorpt_correction_type SADABS
_exptl_crystal_colour black
_exptl_crystal_density_diffrn 2.802
_exptl_crystal_density_meas ?
_exptl_crystal_description 'rectangular prism'
_exptl_crystal_F_000 1132
_exptl_crystal_size_max 0.30
_exptl_crystal_size_mid 0.15
_exptl_crystal_size_min 0.15
_refine_diff_density_max 1.091
_refine_diff_density_min -0.958
_refine_diff_density_rms 0.172
_refine_ls_extinction_coef 0.00051(10)
_refine_ls_extinction_expression Fc^*^=kFc[1+0.001xFc^2^\l^3^/sin(2\q)]^-1/4^
_refine_ls_extinction_method SHELXL
_refine_ls_goodness_of_fit_all 0.986
_refine_ls_goodness_of_fit_obs 1.064
_refine_ls_matrix_type full
_refine_ls_number_parameters 173
_refine_ls_number_reflns 3358
_refine_ls_number_restraints 0
_refine_ls_restrained_S_all 0.986
_refine_ls_restrained_S_obs 1.064
_refine_ls_R_factor_all 0.0622
_refine_ls_R_factor_obs 0.0370
_refine_ls_shift/esd_max 0.001
_refine_ls_shift/esd_mean 0.000
_refine_ls_structure_factor_coef Fsqd
_refine_ls_weighting_details 'w=1/[\s^2^(Fo^2^)+(0.0355P)^2^+0.0000P] where P=(Fo^2^+2Fc^2^)/3'
_refine_ls_weighting_scheme calc
_refine_ls_wR_factor_all 0.0786
_refine_ls_wR_factor_obs 0.0718
_reflns_number_observed 2453
_reflns_number_total 3358
_reflns_observed_criterion >2sigma(I)
_cod_data_source_file ic980997v_1.cif
_cod_data_source_block (3)
_cod_depositor_comments
;
The following automatic conversions were performed:

'_exptl_crystal_density_meas' value 'Not measured' was changed to '?'
- the value is perceived as not measured.

Automatic conversion script
Id: cif_fix_values 3008 2015-01-20 13:52:24Z robertas 

The following automatic conversions were performed:

'_refine_ls_weighting_scheme' value 'calc
w=1/[\s^2^(Fo^2^)+(0.0355P)^2^+0.0000P] where P=(Fo^2^+2Fc^2^)/3' was
changed to 'calc'. New tag '_refine_ls_weighting_details' was
created. The value of the new tag was set to
'w=1/[\s^2^(Fo^2^)+(0.0355P)^2^+0.0000P] where P=(Fo^2^+2Fc^2^)/3'.

Automatic conversion script
Id: cif_fix_values 3143 2015-03-26 13:38:13Z robertas 
;
_cod_database_code 4321832

loop_
_symmetry_equiv_pos_as_xyz
'x, y, z'
'-x+1/2, y+1/2, -z+1/2'
'-x, -y, -z'
'x-1/2, -y-1/2, z-1/2'

loop_
_atom_site_aniso_label
_atom_site_aniso_U_11
_atom_site_aniso_U_22
_atom_site_aniso_U_33
_atom_site_aniso_U_23
_atom_site_aniso_U_13
_atom_site_aniso_U_12
Br1 0.0152(2) 0.0200(3) 0.0187(2) 0.0014(2) 0.0006(2) -0.0012(2)
Br2 0.0160(2) 0.0203(3) 0.0227(3) 0.0003(2) -0.0041(2) 0.0001(2)
Br3 0.0185(3) 0.0199(3) 0.0212(3) 0.0008(2) 0.0010(2) -0.0003(2)
Cu1 0.0109(3) 0.0188(3) 0.0188(3) 0.0011(2) 0.0017(2) -0.0041(2)
Cu2 0.0267(4) 0.0282(4) 0.0380(4) -0.0043(3) -0.0033(3) 0.0056(3)
Cu3 0.0257(4) 0.0280(4) 0.0321(4) 0.0016(3) -0.0007(3) -0.0057(3)
O1 0.017(2) 0.021(2) 0.018(2) -0.0054(15) 0.0026(14) -0.0099(15)
N1 0.014(2) 0.017(2) 0.016(2) 0.006(2) -0.002(2) 0.000(2)
N2 0.013(2) 0.018(2) 0.017(2) 0.003(2) -0.004(2) -0.001(2)
C1 0.021(3) 0.019(3) 0.016(2) 0.001(2) 0.000(2) 0.002(2)
C2 0.026(3) 0.020(3) 0.020(3) 0.004(2) -0.010(2) -0.002(2)
C3 0.014(2) 0.027(3) 0.027(3) 0.010(2) -0.009(2) -0.007(2)
C4 0.010(2) 0.027(3) 0.024(3) 0.010(2) -0.003(2) -0.002(2)
C5 0.012(2) 0.019(3) 0.015(2) 0.006(2) -0.004(2) 0.002(2)
C6 0.011(2) 0.021(3) 0.017(3) 0.007(2) 0.001(2) 0.002(2)
C7 0.018(3) 0.032(3) 0.019(3) 0.005(2) 0.004(2) 0.002(2)
C8 0.029(3) 0.037(3) 0.022(3) 0.006(2) 0.007(2) 0.014(3)
C9 0.030(3) 0.022(3) 0.028(3) 0.001(2) -0.008(2) 0.006(2)
C10 0.019(3) 0.017(3) 0.028(3) 0.002(2) -0.002(2) -0.001(2)

loop_
_atom_site_label
_atom_site_type_symbol
_atom_site_fract_x
_atom_site_fract_y
_atom_site_fract_z
_atom_site_U_iso_or_equiv
_atom_site_thermal_displace_type
_atom_site_occupancy
_atom_site_calc_flag
_atom_site_refinement_flags
_atom_site_disorder_group
Br1 Br 0.87839(4) 0.14182(8) 0.23599(2) 0.01796(12) Uani 1 d . .
Br2 Br 0.55072(4) 0.15862(8) 0.14447(2) 0.01968(13) Uani 1 d . .
Br3 Br 0.80916(4) 0.64991(8) 0.11240(2) 0.01987(13) Uani 1 d . .
Cu1 Cu 0.58892(5) -0.40845(10) -0.04239(3) 0.01616(15) Uani 1 d . .
Cu2 Cu 0.71309(6) -0.08625(12) 0.18149(3) 0.0310(2) Uani 1 d . .
Cu3 Cu 0.72118(6) 0.38212(11) 0.18282(3) 0.0286(2) Uani 1 d . .
O1 O 0.5211(3) -0.3445(5) 0.03775(15) 0.0188(7) Uani 1 d . .
H1A H 0.5367(3) -0.2303(5) 0.06541(15) 0.023 Uiso 1 calc R .
N1 N 0.7126(3) -0.1707(6) -0.0414(2) 0.0155(8) Uani 1 d . .
N2 N 0.6908(3) -0.5137(7) -0.1124(2) 0.0163(9) Uani 1 d . .
C1 C 0.7104(5) 0.0053(8) -0.0046(2) 0.0188(11) Uani 1 d . .
H1 H 0.6437(5) 0.0254(8) 0.0213(2) 0.023 Uiso 1 calc R .
C2 C 0.8050(5) 0.1606(8) -0.0036(2) 0.0222(11) Uani 1 d . .
H2 H 0.8027(5) 0.2814(8) 0.0228(2) 0.027 Uiso 1 calc R .
C3 C 0.9017(4) 0.1289(8) -0.0430(2) 0.0230(12) Uani 1 d . .
H3 H 0.9657(4) 0.2302(8) -0.0434(2) 0.028 Uiso 1 calc R .
C4 C 0.9051(4) -0.0496(8) -0.0816(2) 0.0202(11) Uani 1 d . .
H4 H 0.9707(4) -0.0706(8) -0.1081(2) 0.024 Uiso 1 calc R .
C5 C 0.8079(4) -0.2000(8) -0.0803(2) 0.0155(10) Uani 1 d . .
C6 C 0.7970(4) -0.3970(8) -0.1200(2) 0.0164(10) Uani 1 d . .
C7 C 0.8853(4) -0.4671(9) -0.1610(2) 0.0226(11) Uani 1 d . .
H7 H 0.9579(4) -0.3884(9) -0.1652(2) 0.027 Uiso 1 calc R .
C8 C 0.8648(5) -0.6560(9) -0.1959(2) 0.0293(13) Uani 1 d . .
H8 H 0.9240(5) -0.7065(9) -0.2232(2) 0.035 Uiso 1 calc R .
C9 C 0.7552(5) -0.7680(9) -0.1895(2) 0.0269(12) Uani 1 d . .
H9 H 0.7384(5) -0.8921(9) -0.2134(2) 0.032 Uiso 1 calc R .
C10 C 0.6707(5) -0.6925(8) -0.1469(2) 0.0213(11) Uani 1 d . .
H10 H 0.5975(5) -0.7691(8) -0.1423(2) 0.026 Uiso 1 calc R .

loop_
_atom_type_symbol
_atom_type_description
_atom_type_scat_dispersion_real
_atom_type_scat_dispersion_imag
_atom_type_scat_source
C C 0.0033 0.0016 'International Tables Vol C Tables 4.2.6.8 and 6.1.1.4'
H H 0.0000 0.0000 'International Tables Vol C Tables 4.2.6.8 and 6.1.1.4'
N N 0.0061 0.0033 'International Tables Vol C Tables 4.2.6.8 and 6.1.1.4'
O O 0.0106 0.0060 'International Tables Vol C Tables 4.2.6.8 and 6.1.1.4'
Cu Cu 0.3201 1.2651 'International Tables Vol C Tables 4.2.6.8 and 6.1.1.4'
Br Br -0.2901 2.4595 'International Tables Vol C Tables 4.2.6.8 and 6.1.1.4'

loop_
_geom_angle_atom_site_label_1
_geom_angle_atom_site_label_2
_geom_angle_atom_site_label_3
_geom_angle
_geom_angle_site_symmetry_1
_geom_angle_site_symmetry_3
_geom_angle_publ_flag
Cu3 Br1 Cu2 68.19(3) . . ?
Cu3 Br1 Cu3 111.80(2) . 2_645 ?
Cu2 Br1 Cu3 71.68(3) . 2_645 ?
Cu3 Br1 Cu2 71.70(3) . 2_655 ?
Cu2 Br1 Cu2 112.46(2) . 2_655 ?
Cu3 Br1 Cu2 76.07(3) 2_645 2_655 ?
Cu3 Br2 Cu2 71.26(3) . . ?
Cu3 Br3 Cu2 83.14(3) . 1_565 ?
O1 Cu1 O1 82.25(14) 3_645 . ?
O1 Cu1 N1 174.3(2) 3_645 . ?
O1 Cu1 N1 96.39(14) . . ?
O1 Cu1 N2 98.19(15) 3_645 . ?
O1 Cu1 N2 165.56(14) . . ?
N1 Cu1 N2 81.8(2) . . ?
O1 Cu1 Cu1 41.21(10) 3_645 3_645 ?
O1 Cu1 Cu1 41.03(9) . 3_645 ?
N1 Cu1 Cu1 137.16(12) . 3_645 ?
N2 Cu1 Cu1 137.58(12) . 3_645 ?
Br3 Cu2 Br2 120.97(3) 1_545 . ?
Br3 Cu2 Br1 109.49(3) 1_545 . ?
Br2 Cu2 Br1 109.18(3) . . ?
Br3 Cu2 Br1 99.89(3) 1_545 2_645 ?
Br2 Cu2 Br1 108.97(3) . 2_645 ?
Br1 Cu2 Br1 107.31(3) . 2_645 ?
Br3 Cu2 Cu3 130.56(3) 1_545 . ?
Br2 Cu2 Cu3 54.36(2) . . ?
Br1 Cu2 Cu3 55.37(2) . . ?
Br1 Cu2 Cu3 129.14(3) 2_645 . ?
Br3 Cu2 Cu3 117.06(3) 1_545 2_645 ?
Br2 Cu2 Cu3 121.47(3) . 2_645 ?
Br1 Cu2 Cu3 54.95(2) . 2_645 ?
Br1 Cu2 Cu3 52.41(2) 2_645 2_645 ?
Cu3 Cu2 Cu3 92.67(3) . 2_645 ?
Br3 Cu3 Br2 117.57(3) . . ?
Br3 Cu3 Br1 113.68(3) . . ?
Br2 Cu3 Br1 110.27(3) . . ?
Br3 Cu3 Br1 100.80(3) . 2_655 ?
Br2 Cu3 Br1 104.13(3) . 2_655 ?
Br1 Cu3 Br1 109.21(3) . 2_655 ?
Br3 Cu3 Cu2 132.39(3) . . ?
Br2 Cu3 Cu2 54.38(2) . . ?
Br1 Cu3 Cu2 56.45(2) . . ?
Br1 Cu3 Cu2 126.77(3) 2_655 . ?
Br3 Cu3 Cu2 118.33(3) . 2_655 ?
Br2 Cu3 Cu2 122.59(3) . 2_655 ?
Br1 Cu3 Cu2 55.90(2) . 2_655 ?
Br1 Cu3 Cu2 53.37(2) 2_655 2_655 ?
Cu2 Cu3 Cu2 94.61(3) . 2_655 ?
Cu1 O1 Cu1 97.75(14) 3_645 . ?
C1 N1 C5 119.6(4) . . ?
C1 N1 Cu1 125.1(3) . . ?
C5 N1 Cu1 115.2(3) . . ?
C10 N2 C6 119.2(4) . . ?
C10 N2 Cu1 126.6(3) . . ?
C6 N2 Cu1 113.8(3) . . ?
N1 C1 C2 122.1(5) . . ?
C3 C2 C1 117.8(5) . . ?
C4 C3 C2 120.9(5) . . ?
C3 C4 C5 118.7(5) . . ?
N1 C5 C4 120.8(4) . . ?
N1 C5 C6 114.2(4) . . ?
C4 C5 C6 125.0(4) . . ?
N2 C6 C7 120.9(5) . . ?
N2 C6 C5 114.4(4) . . ?
C7 C6 C5 124.7(4) . . ?
C6 C7 C8 119.5(5) . . ?
C9 C8 C7 119.0(5) . . ?
C8 C9 C10 119.0(5) . . ?
N2 C10 C9 122.3(5) . . ?

loop_
_geom_bond_atom_site_label_1
_geom_bond_atom_site_label_2
_geom_bond_distance
_geom_bond_site_symmetry_2
_geom_bond_publ_flag
Br1 Cu3 2.5200(9) . ?
Br1 Cu2 2.5523(9) . ?
Br1 Cu3 2.6038(9) 2_645 ?
Br1 Cu2 2.6334(10) 2_655 ?
Br2 Cu3 2.4401(9) . ?
Br2 Cu2 2.4409(9) . ?
Br3 Cu3 2.4304(9) . ?
Br3 Cu2 2.4333(9) 1_565 ?
Cu1 O1 1.923(3) 3_645 ?
Cu1 O1 1.930(3) . ?
Cu1 N1 1.975(4) . ?
Cu1 N2 1.992(4) . ?
Cu1 Cu1 2.9024(12) 3_645 ?
Cu2 Br3 2.4333(9) 1_545 ?
Cu2 Br1 2.6334(10) 2_645 ?
Cu2 Cu3 2.8434(12) . ?
Cu2 Cu3 3.0195(12) 2_645 ?
Cu3 Br1 2.6038(9) 2_655 ?
Cu3 Cu2 3.0195(12) 2_655 ?
O1 Cu1 1.923(3) 3_645 ?
N1 C1 1.332(6) . ?
N1 C5 1.355(6) . ?
N2 C10 1.333(6) . ?
N2 C6 1.369(6) . ?
C1 C2 1.398(7) . ?
C2 C3 1.375(7) . ?
C3 C4 1.367(7) . ?
C4 C5 1.399(6) . ?
C5 C6 1.476(7) . ?
C6 C7 1.382(7) . ?
C7 C8 1.389(8) . ?
C8 C9 1.384(7) . ?
C9 C10 1.386(7) . ?
